data_7228580
loop_
_publ_author_name
'Fidelli, Athena M.'
'Kessler, Vadim G.'
'Escuer, Albert'
'Papaefstathiou, Giannis S.'

_publ_section_title
;
 Cu(II) frameworks from a &#x201C;mixed-ligand&#x201D; approach
;
_journal_name_full CrystEngComm
_journal_paper_doi 10.1039/C7CE01078H
_journal_year 2017
_chemical_formula_sum 'C46 H34 Cu4 N4 O21'
_chemical_formula_weight 1232.93
_chemical_name_systematic
; 
 ? 
;
_space_group_IT_number 15
_symmetry_cell_setting monoclinic
_symmetry_space_group_name_Hall '-C 2yc'
_symmetry_space_group_name_H-M 'C 1 2/c 1'
_atom_sites_solution_hydrogens geom
_atom_sites_solution_primary direct
_atom_sites_solution_secondary difmap
_audit_creation_method SHELXL-97
_audit_update_record
;
2017-06-08 deposited with the CCDC.
2017-06-28 downloaded from the CCDC.
;
_cell_angle_alpha 90.00
_cell_angle_beta 119.0070(10)
_cell_angle_gamma 90.00
_cell_formula_units_Z 4
_cell_length_a 23.644(3)
_cell_length_b 11.6083(16)
_cell_length_c 18.180(3)
_cell_measurement_reflns_used 9911
_cell_measurement_temperature 296(2)
_cell_measurement_theta_max 28.66
_cell_measurement_theta_min 2.36
_cell_volume 4363.9(11)
_computing_cell_refinement 'Bruker SAINT'
_computing_data_collection 'Bruker APEX2'
_computing_data_reduction 'Bruker SAINT'
_computing_molecular_graphics 'Bruker SHELXTL'
_computing_publication_material 'Bruker SHELXTL'
_computing_structure_refinement 'SHELXL-97 (Sheldrick, 2008)'
_computing_structure_solution 'SHELXS-97 (Sheldrick, 2008)'
_diffrn_ambient_temperature 296(2)
_diffrn_measured_fraction_theta_full 0.982
_diffrn_measured_fraction_theta_max 0.982
_diffrn_measurement_device_type 'Bruker Apex-II CCD'
_diffrn_measurement_method 'Omega scan'
_diffrn_radiation_monochromator graphite
_diffrn_radiation_source 'fine-focus sealed tube'
_diffrn_radiation_type MoK\a
_diffrn_radiation_wavelength 0.71073
_diffrn_reflns_av_R_equivalents 0.0348
_diffrn_reflns_av_sigmaI/netI 0.0273
_diffrn_reflns_limit_h_max 31
_diffrn_reflns_limit_h_min -31
_diffrn_reflns_limit_k_max 15
_diffrn_reflns_limit_k_min -15
_diffrn_reflns_limit_l_max 23
_diffrn_reflns_limit_l_min -24
_diffrn_reflns_number 26547
_diffrn_reflns_theta_full 28.73
_diffrn_reflns_theta_max 28.73
_diffrn_reflns_theta_min 2.56
_exptl_absorpt_coefficient_mu 2.019
_exptl_absorpt_correction_T_max 0.8391
_exptl_absorpt_correction_T_min 0.6428
_exptl_absorpt_correction_type empirical
_exptl_absorpt_process_details 'Bruker SADABS'
_exptl_crystal_colour blue
_exptl_crystal_density_diffrn 1.877
_exptl_crystal_density_meas ?
_exptl_crystal_density_method 'not measured'
_exptl_crystal_description plate
_exptl_crystal_F_000 2488
_exptl_crystal_size_max 0.24
_exptl_crystal_size_mid 0.19
_exptl_crystal_size_min 0.09
_refine_diff_density_max 0.648
_refine_diff_density_min -0.489
_refine_diff_density_rms 0.065
_refine_ls_extinction_method none
_refine_ls_goodness_of_fit_ref 1.057
_refine_ls_hydrogen_treatment mixed
_refine_ls_matrix_type full
_refine_ls_number_parameters 358
_refine_ls_number_reflns 5557
_refine_ls_number_restraints 325
_refine_ls_restrained_S_all 1.030
_refine_ls_R_factor_all 0.0335
_refine_ls_R_factor_gt 0.0289
_refine_ls_shift/su_max 0.001
_refine_ls_shift/su_mean 0.000
_refine_ls_structure_factor_coef Fsqd
_refine_ls_weighting_details 'calc w=1/[\s^2^(Fo^2^)+(0.0400P)^2^+4.1530P] where P=(Fo^2^+2Fc^2^)/3'
_refine_ls_weighting_scheme calc
_refine_ls_wR_factor_gt 0.0770
_refine_ls_wR_factor_ref 0.0794
_reflns_number_gt 4929
_reflns_number_total 5557
_reflns_threshold_expression >2sigma(I)
_cod_data_source_file c7ce01078h2.cif
_cod_data_source_block fid1072h_n_0m
_cod_depositor_comments
;
The following automatic conversions were performed:

'_symmetry_cell_setting' value 'Monoclinic' changed to 'monoclinic'
according to
/home/data/users/saulius/crontab/automatic-downloads/rss-feeds/RSC/lib/dictionaries/cif_core.dic
dictionary named 'cif_core.dic' version 2.4.2 from 2011-04-26.

'_exptl_absorpt_correction_type' value 'Empirical' changed to
'empirical' according to
/home/data/users/saulius/crontab/automatic-downloads/rss-feeds/RSC/lib/dictionaries/cif_core.dic
dictionary named 'cif_core.dic' version 2.4.2 from 2011-04-26.

'_exptl_crystal_density_meas' value 'not measured' was changed to '?'
- the value is perceived as not measured.

Automatic conversion script
Id: cif_fix_values 4973 2017-02-22 13:04:09Z antanas 
;
_cod_original_cell_volume 4363.7(10)
_cod_original_sg_symbol_H-M C2/c
_cod_database_code 7228580

loop_
_symmetry_equiv_pos_as_xyz
'x, y, z'
'-x, y, -z+1/2'
'x+1/2, y+1/2, z'
'-x+1/2, y+1/2, -z+1/2'
'-x, -y, -z'
'x, -y, z-1/2'
'-x+1/2, -y+1/2, -z'
'x+1/2, -y+1/2, z-1/2'

loop_
_atom_site_label
_atom_site_type_symbol
_atom_site_fract_x
_atom_site_fract_y
_atom_site_fract_z
_atom_site_U_iso_or_equiv
_atom_site_adp_type
_atom_site_occupancy
_atom_site_symmetry_multiplicity
_atom_site_calc_flag
_atom_site_refinement_flags
Cu1 Cu 0.193089(10) 0.683586(18) 0.252167(12) 0.02506(7) Uani 1 1 d U
Cu2 Cu 0.314280(10) 0.62869(2) 0.225789(13) 0.02962(7) Uani 1 1 d U
O3 O 0.26497(6) 0.66389(12) 0.36443(8) 0.0343(3) Uani 1 1 d U
O1 O 0.22830(6) 0.57616(10) 0.20112(7) 0.0258(2) Uani 1 1 d U
N2 N 0.27595(8) 0.62317(13) 0.10294(10) 0.0289(3) Uani 1 1 d U
O5 O 0.14878(7) 0.75326(12) 0.30923(9) 0.0345(3) Uani 1 1 d U
N1 N 0.11545(7) 0.67155(13) 0.14040(10) 0.0300(3) Uani 1 1 d U
O4 O 0.34931(7) 0.62222(15) 0.34507(9) 0.0435(4) Uani 1 1 d U
O7 O 0.39353(7) 0.70418(14) 0.24188(10) 0.0423(3) Uani 1 1 d U
C12 C 0.13829(8) 0.86046(16) 0.31255(11) 0.0278(3) Uani 1 1 d U
C23 C 0.5000 0.8160(2) 0.2500 0.0276(5) Uani 1 2 d SU
O6 O 0.14060(8) 0.93482(12) 0.26508(10) 0.0436(4) Uani 1 1 d U
C18 C 0.11986(8) 0.89471(15) 0.37792(11) 0.0268(3) Uani 1 1 d U
O8 O 0.35463(8) 0.86831(16) 0.26318(12) 0.0527(4) Uani 1 1 d U
C15 C 0.08480(9) 0.96799(17) 0.49564(12) 0.0321(4) Uani 1 1 d U
H15A H 0.0727 0.9909 0.5351 0.039 Uiso 1 1 calc R
O11 O 0.21785(8) 0.84417(13) 0.20087(9) 0.0410(3) Uani 1 1 d U
H11A H 0.1973 0.8993 0.2037 0.062 Uiso 1 1 calc R
H11B H 0.2557 0.8604 0.2211 0.062 Uiso 1 1 d R
C24 C 0.39504(9) 0.81263(18) 0.25292(12) 0.0344(4) Uani 1 1 d U
C10 C 0.28288(12) 0.6212(2) -0.02323(14) 0.0438(5) Uani 1 1 d U
H10D H 0.3037 0.6443 -0.0529 0.053 Uiso 1 1 calc R
C5 C 0.12234(9) 0.60647(17) 0.08507(12) 0.0333(4) Uani 1 1 d U
C7 C 0.21994(9) 0.56605(16) 0.06477(11) 0.0304(4) Uani 1 1 d U
C13 C 0.15396(8) 0.85474(15) 0.45983(11) 0.0260(3) Uani 1 1 d U
H13A H 0.1874 0.8019 0.4750 0.031 Uiso 1 1 calc R
O9 O -0.00016(10) 1.0795(2) 0.39562(13) 0.0727(6) Uani 1 1 d U
H9AA H -0.0247 1.0804 0.3447 0.109 Uiso 1 1 calc R
C17 C 0.06951(9) 0.9738(2) 0.35580(12) 0.0369(4) Uani 1 1 d U
C16 C 0.05041(9) 1.00666(19) 0.41339(13) 0.0392(4) Uani 1 1 d U
C1 C 0.05888(10) 0.7253(2) 0.11715(14) 0.0448(5) Uani 1 1 d U
H1A H 0.0547 0.7710 0.1563 0.054 Uiso 1 1 calc R
C20 C 0.45006(9) 0.87557(16) 0.25181(13) 0.0319(4) Uani 1 1 d U
C9 C 0.22708(12) 0.5575(2) -0.06137(13) 0.0483(6) Uani 1 1 d U
H9A H 0.2106 0.5346 -0.1171 0.058 Uiso 1 1 calc R
C6 C 0.18750(8) 0.54277(15) 0.11842(11) 0.0278(3) Uani 1 1 d U
C11 C 0.30723(10) 0.65009(17) 0.06017(13) 0.0361(4) Uani 1 1 d U
H11C H 0.3464 0.6893 0.0876 0.043 Uiso 1 1 calc R
C8 C 0.19528(11) 0.5273(2) -0.01735(13) 0.0446(5) Uani 1 1 d U
H8A H 0.1582 0.4820 -0.0422 0.053 Uiso 1 1 calc R
C4 C 0.07195(12) 0.5924(3) 0.00481(17) 0.0747(10) Uani 1 1 d U
H4A H 0.0769 0.5462 -0.0335 0.090 Uiso 1 1 calc R
C3 C 0.01377(13) 0.6478(4) -0.01853(18) 0.0841(12) Uani 1 1 d U
H3A H -0.0207 0.6389 -0.0726 0.101 Uiso 1 1 calc R
C21 C 0.44979(17) 0.9945(2) 0.2512(2) 0.0706(10) Uani 1 1 d U
C2 C 0.00752(12) 0.7152(3) 0.03824(17) 0.0622(7) Uani 1 1 d U
H2A H -0.0310 0.7536 0.0235 0.075 Uiso 1 1 calc R
O10 O 0.47718(17) 1.1685(3) 0.2142(3) 0.0696(14) Uani 0.50 1 d PU
H10A H 0.4407 1.1897 0.2078 0.104 Uiso 0.50 1 d PR
C22 C 0.48398(19) 1.0531(3) 0.2286(3) 0.0405(11) Uani 0.50 1 d PU
H23A H 0.5000 0.736(3) 0.2500 0.040(9) Uiso 1 2 d S
H17A H 0.0500(11) 1.007(2) 0.3021(16) 0.041(6) Uiso 1 1 d .
O2 O 0.17493(8) 0.42365(12) 0.11060(10) 0.0419(3) Uani 1 1 d U
H2B H 0.1659 0.4028 0.1467 0.063 Uiso 1 1 calc R
C14 C 0.13739(8) 0.89499(14) 0.51925(11) 0.0252(3) Uani 1 1 d U
C19 C 0.32237(8) 0.63379(15) 0.38937(11) 0.0269(3) Uani 1 1 d U
H21A H 0.4217(15) 1.030(3) 0.252(2) 0.071(9) Uiso 1 1 d .

loop_
_atom_site_aniso_label
_atom_site_aniso_U_11
_atom_site_aniso_U_22
_atom_site_aniso_U_33
_atom_site_aniso_U_23
_atom_site_aniso_U_13
_atom_site_aniso_U_12
Cu1 0.02472(11) 0.03173(12) 0.01887(11) -0.00017(7) 0.01068(9) 0.00271(8)
Cu2 0.02648(11) 0.04513(14) 0.02062(12) -0.00205(8) 0.01409(9) -0.00523(9)
O3 0.0329(7) 0.0485(8) 0.0189(6) 0.0020(5) 0.0106(5) 0.0096(6)
O1 0.0241(5) 0.0342(6) 0.0193(6) 0.0001(5) 0.0107(5) 0.0022(5)
N2 0.0336(7) 0.0331(7) 0.0242(7) 0.0045(6) 0.0173(6) 0.0063(6)
O5 0.0406(7) 0.0384(7) 0.0311(7) 0.0003(5) 0.0227(6) 0.0047(6)
N1 0.0274(7) 0.0342(8) 0.0251(8) -0.0008(6) 0.0100(6) 0.0046(6)
O4 0.0293(7) 0.0821(11) 0.0204(7) -0.0018(6) 0.0130(6) -0.0033(7)
O7 0.0412(8) 0.0537(9) 0.0446(9) -0.0151(7) 0.0309(7) -0.0177(6)
C12 0.0252(8) 0.0372(9) 0.0199(8) -0.0045(6) 0.0102(7) -0.0038(7)
C23 0.0290(11) 0.0257(11) 0.0311(13) 0.000 0.0169(10) 0.000
O6 0.0696(10) 0.0381(7) 0.0369(8) -0.0042(6) 0.0366(8) -0.0082(7)
C18 0.0261(8) 0.0345(8) 0.0202(8) -0.0026(6) 0.0117(7) -0.0027(6)
O8 0.0376(8) 0.0760(11) 0.0558(11) 0.0037(8) 0.0314(8) 0.0116(8)
C15 0.0304(8) 0.0430(10) 0.0282(9) -0.0004(7) 0.0183(8) 0.0027(7)
O11 0.0505(8) 0.0423(7) 0.0375(8) -0.0033(6) 0.0271(7) -0.0089(6)
C24 0.0267(8) 0.0547(12) 0.0247(9) -0.0012(8) 0.0148(7) -0.0002(8)
C10 0.0562(13) 0.0545(12) 0.0336(11) 0.0167(9) 0.0320(10) 0.0254(10)
C5 0.0276(8) 0.0434(10) 0.0257(9) -0.0023(7) 0.0104(7) 0.0041(7)
C7 0.0338(9) 0.0353(9) 0.0230(8) 0.0024(7) 0.0143(7) 0.0103(7)
C13 0.0265(8) 0.0294(8) 0.0217(8) -0.0013(6) 0.0114(7) 0.0005(6)
O9 0.0578(11) 0.1156(17) 0.0517(11) 0.0273(11) 0.0321(9) 0.0559(11)
C17 0.0286(9) 0.0575(12) 0.0232(9) 0.0079(8) 0.0114(8) 0.0089(8)
C16 0.0299(9) 0.0553(12) 0.0343(10) 0.0088(9) 0.0172(8) 0.0152(8)
C1 0.0357(10) 0.0500(12) 0.0394(12) -0.0072(9) 0.0110(9) 0.0127(9)
C20 0.0347(9) 0.0348(9) 0.0328(10) 0.0027(7) 0.0215(8) 0.0039(7)
C9 0.0528(13) 0.0694(15) 0.0223(9) 0.0030(9) 0.0179(9) 0.0250(11)
C6 0.0270(8) 0.0322(8) 0.0228(8) -0.0019(6) 0.0109(7) 0.0013(6)
C11 0.0436(10) 0.0392(10) 0.0333(10) 0.0097(8) 0.0249(9) 0.0112(8)
C8 0.0412(11) 0.0636(14) 0.0246(10) -0.0058(9) 0.0126(9) 0.0100(10)
C4 0.0385(12) 0.134(3) 0.0336(13) -0.0294(15) 0.0032(10) 0.0241(15)
C3 0.0406(14) 0.151(3) 0.0337(14) -0.0193(17) -0.0033(11) 0.0320(17)
C21 0.104(2) 0.0355(11) 0.127(3) 0.0169(14) 0.099(2) 0.0228(13)
C2 0.0380(11) 0.0842(19) 0.0459(14) -0.0026(13) 0.0058(10) 0.0275(12)
O10 0.065(2) 0.0264(13) 0.144(5) 0.0189(18) 0.072(3) 0.0132(13)
C22 0.041(3) 0.0265(15) 0.064(4) 0.0046(16) 0.033(2) 0.0057(13)
O2 0.0540(9) 0.0329(7) 0.0384(8) -0.0054(6) 0.0221(7) -0.0059(6)
C14 0.0257(8) 0.0293(8) 0.0198(8) -0.0009(6) 0.0104(6) -0.0025(6)
C19 0.0290(8) 0.0313(8) 0.0203(8) -0.0011(6) 0.0118(7) -0.0030(6)

loop_
_atom_type_symbol
_atom_type_description
_atom_type_scat_dispersion_real
_atom_type_scat_dispersion_imag
_atom_type_scat_source
C C 0.0033 0.0016 'International Tables Vol C Tables 4.2.6.8 and 6.1.1.4'
H H 0.0000 0.0000 'International Tables Vol C Tables 4.2.6.8 and 6.1.1.4'
N N 0.0061 0.0033 'International Tables Vol C Tables 4.2.6.8 and 6.1.1.4'
O O 0.0106 0.0060 'International Tables Vol C Tables 4.2.6.8 and 6.1.1.4'
Cu Cu 0.3201 1.2651 'International Tables Vol C Tables 4.2.6.8 and 6.1.1.4'

loop_
_geom_angle_atom_site_label_1
_geom_angle_atom_site_label_2
_geom_angle_atom_site_label_3
_geom_angle
_geom_angle_site_symmetry_1
_geom_angle_site_symmetry_3
O3 Cu1 O1 93.82(5) . .
O3 Cu1 O5 84.97(6) . .
O1 Cu1 O5 164.74(6) . .
O3 Cu1 N1 168.48(7) . .
O1 Cu1 N1 82.21(6) . .
O5 Cu1 N1 96.00(6) . .
O3 Cu1 O11 105.02(6) . .
O1 Cu1 O11 94.24(5) . .
O5 Cu1 O11 100.77(6) . .
N1 Cu1 O11 86.11(6) . .
O4 Cu2 O1 94.49(6) . .
O4 Cu2 O7 89.50(7) . .
O1 Cu2 O7 170.89(6) . .
O4 Cu2 N2 175.60(7) . .
O1 Cu2 N2 82.75(6) . .
O7 Cu2 N2 93.72(7) . .
C19 O3 Cu1 131.10(12) . .
C6 O1 Cu2 115.71(10) . .
C6 O1 Cu1 117.19(10) . .
Cu2 O1 Cu1 108.99(6) . .
C7 N2 C11 119.99(17) . .
C7 N2 Cu2 113.69(12) . .
C11 N2 Cu2 124.81(14) . .
C12 O5 Cu1 126.19(12) . .
C5 N1 C1 119.60(17) . .
C5 N1 Cu1 115.14(12) . .
C1 N1 Cu1 125.24(14) . .
C19 O4 Cu2 130.50(13) . .
C24 O7 Cu2 114.70(13) . .
O6 C12 O5 124.80(17) . .
O6 C12 C18 119.54(16) . .
O5 C12 C18 115.63(16) . .
C20 C23 C20 119.9(2) 2_655 .
C20 C23 H23A 120.03(12) 2_655 .
C20 C23 H23A 120.03(12) . .
C13 C18 C17 119.96(17) . .
C13 C18 C12 121.35(16) . .
C17 C18 C12 118.58(16) . .
C16 C15 C14 119.99(17) . .
C16 C15 H15A 120.0 . .
C14 C15 H15A 120.0 . .
Cu1 O11 H11A 109.5 . .
Cu1 O11 H11B 116.8 . .
H11A O11 H11B 110.4 . .
O8 C24 O7 125.07(19) . .
O8 C24 C20 118.97(19) . .
O7 C24 C20 115.95(17) . .
C9 C10 C11 118.3(2) . .
C9 C10 H10D 120.9 . .
C11 C10 H10D 120.9 . .
N1 C5 C4 120.62(19) . .
N1 C5 C6 116.12(16) . .
C4 C5 C6 123.12(19) . .
N2 C7 C8 120.88(18) . .
N2 C7 C6 115.72(16) . .
C8 C7 C6 123.34(18) . .
C18 C13 C14 118.97(16) . .
C18 C13 H13A 120.5 . .
C14 C13 H13A 120.5 . .
C16 O9 H9AA 109.5 . .
C16 C17 C18 120.62(18) . .
C16 C17 H17A 119.9(15) . .
C18 C17 H17A 119.4(15) . .
O9 C16 C17 124.16(19) . .
O9 C16 C15 116.30(19) . .
C17 C16 C15 119.51(18) . .
N1 C1 C2 122.2(2) . .
N1 C1 H1A 118.9 . .
C2 C1 H1A 118.9 . .
C21 C20 C23 120.0(2) . .
C21 C20 C24 119.11(19) . .
C23 C20 C24 120.84(17) . .
C10 C9 C8 120.3(2) . .
C10 C9 H9A 119.9 . .
C8 C9 H9A 119.9 . .
O1 C6 O2 112.64(15) . .
O1 C6 C7 109.93(14) . .
O2 C6 C7 104.84(15) . .
O1 C6 C5 109.14(14) . .
O2 C6 C5 108.02(15) . .
C7 C6 C5 112.26(15) . .
N2 C11 C10 121.8(2) . .
N2 C11 H11C 119.1 . .
C10 C11 H11C 119.1 . .
C9 C8 C7 118.5(2) . .
C9 C8 H8A 120.7 . .
C7 C8 H8A 120.7 . .
C5 C4 C3 119.4(2) . .
C5 C4 H4A 120.3 . .
C3 C4 H4A 120.3 . .
C2 C3 C4 119.5(2) . .
C2 C3 H3A 120.3 . .
C4 C3 H3A 120.3 . .
C22 C21 C20 122.6(3) . .
C22 C21 C22 29.3(4) . 2_655
C20 C21 C22 115.4(2) . 2_655
C22 C21 H21A 114(2) . .
C20 C21 H21A 122(2) . .
C22 C21 H21A 121(2) 2_655 .
C3 C2 C1 118.7(2) . .
C3 C2 H2A 120.7 . .
C1 C2 H2A 120.7 . .
O10 O10 C22 80.5(3) 2_655 .
O10 O10 C22 53.3(2) 2_655 2_655
C22 O10 C22 27.4(3) . 2_655
O10 O10 H10A 117.3 2_655 .
C22 O10 H10A 109.2 . .
C22 O10 H10A 122.2 2_655 .
C22 C22 C21 98.1(8) 2_655 .
C22 C22 O10 99.2(3) 2_655 .
C21 C22 O10 123.8(4) . .
C22 C22 C21 52.6(6) 2_655 2_655
C21 C22 C21 114.2(3) . 2_655
O10 C22 C21 118.7(3) . 2_655
C22 C22 O10 53.4(2) 2_655 2_655
C21 C22 O10 118.2(4) . 2_655
O10 C22 O10 46.2(4) . 2_655
C21 C22 O10 91.0(2) 2_655 2_655
C6 O2 H2B 109.5 . .
C15 C14 C13 120.66(16) . .
C15 C14 C19 118.07(16) . 7_566
C13 C14 C19 121.19(16) . 7_566
O4 C19 O3 126.57(17) . .
O4 C19 C14 116.20(16) . 7_566
O3 C19 C14 117.20(16) . 7_566

loop_
_geom_bond_atom_site_label_1
_geom_bond_atom_site_label_2
_geom_bond_distance
_geom_bond_site_symmetry_2
Cu1 O3 1.9344(13) .
Cu1 O1 1.9644(12) .
Cu1 O5 1.9702(13) .
Cu1 N1 1.9749(15) .
Cu1 O11 2.2840(15) .
Cu2 O4 1.9111(14) .
Cu2 O1 1.9548(12) .
Cu2 O7 1.9579(14) .
Cu2 N2 1.9622(16) .
O3 C19 1.254(2) .
O1 C6 1.391(2) .
N2 C7 1.336(3) .
N2 C11 1.344(3) .
O5 C12 1.276(2) .
N1 C5 1.330(2) .
N1 C1 1.345(2) .
O4 C19 1.253(2) .
O7 C24 1.273(3) .
C12 O6 1.240(2) .
C12 C18 1.504(2) .
C23 C20 1.383(2) 2_655
C23 C20 1.383(2) .
C23 H23A 0.93(3) .
C18 C13 1.385(2) .
C18 C17 1.399(3) .
O8 C24 1.240(2) .
C15 C16 1.385(3) .
C15 C14 1.390(2) .
C15 H15A 0.9300 .
O11 H11A 0.8200 .
O11 H11B 0.8068 .
C24 C20 1.501(3) .
C10 C9 1.372(4) .
C10 C11 1.377(3) .
C10 H10D 0.9300 .
C5 C4 1.374(3) .
C5 C6 1.543(2) .
C7 C8 1.388(3) .
C7 C6 1.529(3) .
C13 C14 1.396(2) .
C13 H13A 0.9300 .
O9 C16 1.369(2) .
O9 H9AA 0.8200 .
C17 C16 1.380(3) .
C17 H17A 0.94(3) .
C1 C2 1.363(3) .
C1 H1A 0.9300 .
C20 C21 1.380(3) .
C9 C8 1.383(3) .
C9 H9A 0.9300 .
C6 O2 1.407(2) .
C11 H11C 0.9300 .
C8 H8A 0.9300 .
C4 C3 1.385(4) .
C4 H4A 0.9300 .
C3 C2 1.359(4) .
C3 H3A 0.9300 .
C21 C22 1.267(6) .
C21 C22 1.579(5) 2_655
C21 H21A 0.79(3) .
C2 H2A 0.9300 .
O10 O10 1.223(9) 2_655
O10 C22 1.360(5) .
O10 C22 1.672(5) 2_655
O10 H10A 0.8500 .
C22 C22 0.780(8) 2_655
C22 C21 1.579(5) 2_655
C22 O10 1.672(5) 2_655
O2 H2B 0.8200 .
C14 C19 1.498(2) 7_566
C19 C14 1.498(2) 7_566
